data_7000573
loop_
_publ_author_name
'Welch, Gregory C.'
'Prieto, Roberto'
'Dureen, Meghan A.'
'Lough, Alan J.'
'Labeodan, Oijsamola A.'
'H\"oltrichter-R\"ossmann, Thorsten'
'Stephan, Douglas W.'

_publ_section_title
;
 Reactions of phosphines with electron deficient boranes
;
_journal_coden_ASTM DTARAF
_journal_issue 9
_journal_name_full 'Dalton Transactions'
_journal_page_first 1559
_journal_page_last 1570
_journal_paper_doi 10.1039/b814486a
_journal_year 2009
_chemical_formula_sum 'C42 H20 B Br F15 P'
_chemical_formula_weight 931.27
_space_group_IT_number 2
_symmetry_cell_setting triclinic
_symmetry_space_group_name_Hall '-P 1'
_symmetry_space_group_name_H-M 'P -1'
_atom_sites_solution_hydrogens geom
_atom_sites_solution_primary direct
_atom_sites_solution_secondary difmap
_audit_creation_method SHELXL-97
_cell_angle_alpha 68.326(2)
_cell_angle_beta 65.310(2)
_cell_angle_gamma 72.050(2)
_cell_formula_units_Z 2
_cell_length_a 12.9407(16)
_cell_length_b 13.0760(16)
_cell_length_c 13.2779(16)
_cell_measurement_reflns_used 7351
_cell_measurement_temperature 296(2)
_cell_measurement_theta_max 26.59
_cell_measurement_theta_min 2.22
_cell_volume 1865.3(4)
_computing_cell_refinement 'Bruker SMART'
_computing_data_collection 'Bruker SMART'
_computing_data_reduction 'Bruker SAINT'
_computing_molecular_graphics 'Bruker SHELXTL'
_computing_publication_material 'Bruker SHELXTL'
_computing_structure_refinement 'SHELXL-97 (Sheldrick, 1997)'
_computing_structure_solution 'Bruker SHELXTL'
_diffrn_ambient_temperature 296(2)
_diffrn_measured_fraction_theta_full 0.996
_diffrn_measured_fraction_theta_max 0.996
_diffrn_radiation_monochromator graphite
_diffrn_radiation_source 'fine-focus sealed tube'
_diffrn_radiation_type MoK\a
_diffrn_radiation_wavelength 0.71073
_diffrn_reflns_av_R_equivalents 0.0210
_diffrn_reflns_av_sigmaI/netI 0.0225
_diffrn_reflns_limit_h_max 15
_diffrn_reflns_limit_h_min -15
_diffrn_reflns_limit_k_max 15
_diffrn_reflns_limit_k_min -15
_diffrn_reflns_limit_l_max 15
_diffrn_reflns_limit_l_min -15
_diffrn_reflns_number 18019
_diffrn_reflns_theta_full 25.00
_diffrn_reflns_theta_max 25.00
_diffrn_reflns_theta_min 1.70
_exptl_absorpt_coefficient_mu 1.253
_exptl_absorpt_correction_T_max 0.606
_exptl_absorpt_correction_T_min 0.422
_exptl_absorpt_correction_type multi-scan
_exptl_crystal_colour Colorless
_exptl_crystal_density_diffrn 1.658
_exptl_crystal_density_method 'not measured'
_exptl_crystal_description Block
_exptl_crystal_F_000 924
_exptl_crystal_size_max 0.80
_exptl_crystal_size_mid 0.60
_exptl_crystal_size_min 0.40
_refine_diff_density_max 0.417
_refine_diff_density_min -0.961
_refine_diff_density_rms 0.052
_refine_ls_extinction_method none
_refine_ls_goodness_of_fit_ref 0.957
_refine_ls_hydrogen_treatment constr
_refine_ls_matrix_type full
_refine_ls_number_parameters 541
_refine_ls_number_reflns 6552
_refine_ls_number_restraints 0
_refine_ls_restrained_S_all 0.957
_refine_ls_R_factor_all 0.0588
_refine_ls_R_factor_gt 0.0448
_refine_ls_shift/su_max 0.001
_refine_ls_shift/su_mean 0.000
_refine_ls_structure_factor_coef Fsqd
_refine_ls_weighting_details 'calc w=1/[\s^2^(Fo^2^)+(0.0631P)^2^+1.8249P] where P=(Fo^2^+2Fc^2^)/3'
_refine_ls_weighting_scheme calc
_refine_ls_wR_factor_gt 0.1185
_refine_ls_wR_factor_ref 0.1296
_reflns_number_gt 5088
_reflns_number_total 6552
_reflns_threshold_expression >2sigma(I)
_cod_data_source_file B814486a.txt
_cod_data_source_block Ph3P-C6F4-BF(C6F5)2.C6H5Br
_cod_original_sg_symbol_H-M P-1
_cod_database_code 7000573

loop_
_symmetry_equiv_pos_as_xyz
'x, y, z'
'-x, -y, -z'

loop_
_atom_site_label
_atom_site_type_symbol
_atom_site_fract_x
_atom_site_fract_y
_atom_site_fract_z
_atom_site_U_iso_or_equiv
_atom_site_adp_type
_atom_site_occupancy
_atom_site_symmetry_multiplicity
_atom_site_calc_flag
_atom_site_refinement_flags
_atom_site_disorder_assembly
_atom_site_disorder_group
Br1 Br 0.81052(5) 0.14917(5) 0.45965(5) 0.1146(2) Uani 1 1 d . . .
P1 P 0.80513(6) 0.71893(6) -0.10507(6) 0.04103(18) Uani 1 1 d . . .
B1 B 0.5100(3) 0.3533(3) 0.2620(3) 0.0454(7) Uani 1 1 d . . .
F1 F 0.41333(15) 0.37952(15) 0.22588(15) 0.0592(5) Uani 1 1 d . . .
F2 F 0.57176(18) 0.12779(15) 0.43227(16) 0.0689(5) Uani 1 1 d . . .
F3 F 0.6725(2) -0.06300(17) 0.3799(2) 0.0949(7) Uani 1 1 d . . .
F4 F 0.7364(2) -0.0740(2) 0.1602(3) 0.1091(9) Uani 1 1 d . . .
F5 F 0.7034(2) 0.1151(2) -0.0074(2) 0.1009(8) Uani 1 1 d . . .
F6 F 0.6053(2) 0.31024(18) 0.04263(17) 0.0824(6) Uani 1 1 d . . .
F7 F 0.63608(17) 0.39392(18) 0.38263(17) 0.0725(5) Uani 1 1 d . . .
F8 F 0.5659(2) 0.3739(2) 0.6067(2) 0.0878(7) Uani 1 1 d . . .
F9 F 0.3547(2) 0.3232(2) 0.74839(18) 0.0965(8) Uani 1 1 d . . .
F10 F 0.21479(18) 0.2917(2) 0.66065(18) 0.0843(6) Uani 1 1 d . . .
F11 F 0.28617(17) 0.30176(19) 0.44064(17) 0.0750(6) Uani 1 1 d . . .
F12 F 0.42199(13) 0.59319(14) 0.18563(15) 0.0564(4) Uani 1 1 d . . .
F13 F 0.53898(14) 0.74945(13) 0.03483(16) 0.0575(4) Uani 1 1 d . . .
F14 F 0.88721(13) 0.48759(14) 0.01428(15) 0.0554(4) Uani 1 1 d . . .
F15 F 0.77068(14) 0.33113(13) 0.16620(16) 0.0594(5) Uani 1 1 d . . .
C1 C 0.5805(2) 0.2300(2) 0.2398(2) 0.0469(6) Uani 1 1 d . . .
C2 C 0.6030(3) 0.1312(3) 0.3206(3) 0.0520(7) Uani 1 1 d . . .
C3 C 0.6556(3) 0.0299(3) 0.2958(3) 0.0631(8) Uani 1 1 d . . .
C4 C 0.6885(3) 0.0245(3) 0.1856(4) 0.0706(10) Uani 1 1 d . . .
C5 C 0.6697(3) 0.1195(3) 0.1022(3) 0.0680(9) Uani 1 1 d . . .
C6 C 0.6179(3) 0.2190(3) 0.1298(3) 0.0580(8) Uani 1 1 d . . .
C7 C 0.4649(2) 0.3505(2) 0.3979(2) 0.0451(6) Uani 1 1 d . . .
C8 C 0.5302(3) 0.3677(2) 0.4484(3) 0.0522(7) Uani 1 1 d . . .
C9 C 0.4961(3) 0.3583(3) 0.5636(3) 0.0615(8) Uani 1 1 d . . .
C10 C 0.3897(3) 0.3327(3) 0.6352(3) 0.0643(9) Uani 1 1 d . . .
C11 C 0.3198(3) 0.3172(3) 0.5909(3) 0.0602(8) Uani 1 1 d . . .
C12 C 0.3581(3) 0.3249(2) 0.4754(3) 0.0509(7) Uani 1 1 d . . .
C13 C 0.5889(2) 0.4514(2) 0.1782(2) 0.0419(6) Uani 1 1 d . . .
C14 C 0.5372(2) 0.5619(2) 0.1418(2) 0.0424(6) Uani 1 1 d . . .
C15 C 0.5983(2) 0.6453(2) 0.0622(2) 0.0414(6) Uani 1 1 d . . .
C16 C 0.7178(2) 0.6237(2) 0.0132(2) 0.0402(6) Uani 1 1 d . . .
C17 C 0.7708(2) 0.5144(2) 0.0540(2) 0.0428(6) Uani 1 1 d . . .
C18 C 0.7085(2) 0.4332(2) 0.1332(2) 0.0438(6) Uani 1 1 d . . .
C19 C 0.7178(2) 0.8415(2) -0.1677(2) 0.0465(6) Uani 1 1 d . . .
C20 C 0.6716(3) 0.9300(3) -0.1182(3) 0.0621(8) Uani 1 1 d . . .
H20A H 0.6860 0.9257 -0.0536 0.075 Uiso 1 1 calc R . .
C21 C 0.6042(3) 1.0241(3) -0.1658(4) 0.0753(11) Uani 1 1 d . . .
H21A H 0.5717 1.0831 -0.1325 0.090 Uiso 1 1 calc R . .
C22 C 0.5848(3) 1.0309(3) -0.2622(4) 0.0748(11) Uani 1 1 d . . .
H22A H 0.5396 1.0948 -0.2940 0.090 Uiso 1 1 calc R . .
C23 C 0.6308(3) 0.9455(3) -0.3116(3) 0.0675(9) Uani 1 1 d . . .
H23A H 0.6175 0.9517 -0.3774 0.081 Uiso 1 1 calc R . .
C24 C 0.6970(3) 0.8494(3) -0.2650(3) 0.0536(7) Uani 1 1 d . . .
H24A H 0.7275 0.7905 -0.2984 0.064 Uiso 1 1 calc R . .
C25 C 0.8917(2) 0.7639(2) -0.0589(2) 0.0465(6) Uani 1 1 d . . .
C26 C 0.9451(3) 0.8555(3) -0.1327(3) 0.0664(9) Uani 1 1 d . . .
H26A H 0.9334 0.8934 -0.2028 0.080 Uiso 1 1 calc R . .
C27 C 1.0152(3) 0.8892(3) -0.1010(4) 0.0782(11) Uani 1 1 d . . .
H27A H 1.0511 0.9500 -0.1500 0.094 Uiso 1 1 calc R . .
C28 C 1.0320(3) 0.8341(4) 0.0018(4) 0.0744(10) Uani 1 1 d . . .
H28A H 1.0791 0.8577 0.0227 0.089 Uiso 1 1 calc R . .
C29 C 0.9801(3) 0.7440(3) 0.0746(3) 0.0666(9) Uani 1 1 d . . .
H29A H 0.9927 0.7064 0.1443 0.080 Uiso 1 1 calc R . .
C30 C 0.9091(3) 0.7090(3) 0.0451(3) 0.0522(7) Uani 1 1 d . . .
H30A H 0.8731 0.6484 0.0951 0.063 Uiso 1 1 calc R . .
C31 C 0.8949(2) 0.6418(2) -0.2082(2) 0.0439(6) Uani 1 1 d . . .
C32 C 0.8434(3) 0.5843(3) -0.2390(3) 0.0573(8) Uani 1 1 d . . .
H32A H 0.7640 0.5857 -0.2060 0.069 Uiso 1 1 calc R . .
C33 C 0.9112(4) 0.5251(3) -0.3190(3) 0.0710(10) Uani 1 1 d . . .
H33A H 0.8773 0.4871 -0.3405 0.085 Uiso 1 1 calc R . .
C34 C 1.0283(4) 0.5220(3) -0.3668(3) 0.0754(11) Uani 1 1 d . . .
H34A H 1.0732 0.4828 -0.4214 0.091 Uiso 1 1 calc R . .
C35 C 1.0796(3) 0.5761(3) -0.3347(3) 0.0709(10) Uani 1 1 d . . .
H35A H 1.1594 0.5721 -0.3663 0.085 Uiso 1 1 calc R . .
C36 C 1.0137(3) 0.6369(3) -0.2555(3) 0.0561(8) Uani 1 1 d . . .
H36A H 1.0486 0.6741 -0.2343 0.067 Uiso 1 1 calc R . .
C100 C 0.8854(4) 0.1669(4) 0.5461(4) 0.0851(12) Uani 1 1 d . . .
C101 C 1.0031(4) 0.1401(4) 0.5136(4) 0.0891(12) Uani 1 1 d . . .
H10A H 1.0465 0.1115 0.4506 0.107 Uiso 1 1 calc R . .
C102 C 1.0559(5) 0.1560(5) 0.5754(5) 0.1103(16) Uani 1 1 d . . .
H10B H 1.1361 0.1384 0.5537 0.132 Uiso 1 1 calc R . .
C103 C 0.9940(7) 0.1966(6) 0.6670(6) 0.127(2) Uani 1 1 d . . .
H10C H 1.0322 0.2064 0.7077 0.153 Uiso 1 1 calc R . .
C104 C 0.8762(7) 0.2239(6) 0.7014(5) 0.131(2) Uani 1 1 d . . .
H10D H 0.8345 0.2522 0.7649 0.157 Uiso 1 1 calc R . .
C105 C 0.8199(5) 0.2091(5) 0.6414(5) 0.1113(17) Uani 1 1 d . . .
H10E H 0.7397 0.2268 0.6638 0.134 Uiso 1 1 calc R . .

loop_
_atom_site_aniso_label
_atom_site_aniso_U_11
_atom_site_aniso_U_22
_atom_site_aniso_U_33
_atom_site_aniso_U_23
_atom_site_aniso_U_13
_atom_site_aniso_U_12
Br1 0.1115(4) 0.1108(4) 0.1326(5) 0.0041(3) -0.0663(4) -0.0471(3)
P1 0.0403(4) 0.0393(4) 0.0439(4) -0.0104(3) -0.0135(3) -0.0104(3)
B1 0.0442(17) 0.0459(17) 0.0488(18) -0.0061(14) -0.0208(14) -0.0137(14)
F1 0.0514(10) 0.0664(11) 0.0651(11) -0.0036(9) -0.0293(8) -0.0225(8)
F2 0.0923(14) 0.0529(11) 0.0546(11) -0.0070(8) -0.0314(10) -0.0053(10)
F3 0.1118(18) 0.0516(12) 0.1062(18) -0.0135(12) -0.0454(15) 0.0060(12)
F4 0.113(2) 0.0810(16) 0.130(2) -0.0641(16) -0.0278(17) 0.0086(14)
F5 0.122(2) 0.119(2) 0.0750(15) -0.0551(14) -0.0138(14) -0.0327(16)
F6 0.1296(19) 0.0775(14) 0.0507(11) -0.0077(10) -0.0366(12) -0.0374(13)
F7 0.0631(12) 0.0988(15) 0.0685(12) -0.0141(11) -0.0293(10) -0.0336(11)
F8 0.1131(18) 0.0990(17) 0.0826(15) -0.0285(13) -0.0557(14) -0.0254(14)
F9 0.124(2) 0.1123(19) 0.0550(12) -0.0362(12) -0.0193(12) -0.0237(15)
F10 0.0657(13) 0.0977(16) 0.0630(12) -0.0207(11) 0.0026(10) -0.0166(11)
F11 0.0598(11) 0.1075(16) 0.0632(12) -0.0139(11) -0.0175(9) -0.0401(11)
F12 0.0356(8) 0.0562(10) 0.0623(10) -0.0115(8) -0.0086(7) -0.0062(7)
F13 0.0456(9) 0.0386(9) 0.0726(11) -0.0093(8) -0.0153(8) -0.0013(7)
F14 0.0348(8) 0.0495(9) 0.0701(11) -0.0096(8) -0.0152(8) -0.0050(7)
F15 0.0482(9) 0.0398(9) 0.0819(12) -0.0016(8) -0.0300(9) -0.0052(7)
C1 0.0465(15) 0.0495(16) 0.0498(16) -0.0113(13) -0.0158(13) -0.0196(13)
C2 0.0502(17) 0.0515(17) 0.0568(18) -0.0131(14) -0.0191(14) -0.0139(13)
C3 0.061(2) 0.0495(18) 0.077(2) -0.0149(17) -0.0246(17) -0.0085(15)
C4 0.060(2) 0.064(2) 0.090(3) -0.040(2) -0.0147(19) -0.0074(17)
C5 0.066(2) 0.085(3) 0.065(2) -0.038(2) -0.0099(17) -0.0262(19)
C6 0.068(2) 0.061(2) 0.0541(18) -0.0143(16) -0.0198(15) -0.0271(16)
C7 0.0482(16) 0.0380(14) 0.0500(16) -0.0098(12) -0.0201(13) -0.0075(12)
C8 0.0553(18) 0.0475(16) 0.0573(18) -0.0116(14) -0.0235(15) -0.0120(13)
C9 0.079(2) 0.0536(19) 0.066(2) -0.0210(16) -0.0377(19) -0.0079(16)
C10 0.084(2) 0.0560(19) 0.0496(18) -0.0205(15) -0.0182(17) -0.0073(17)
C11 0.0586(19) 0.0532(18) 0.0562(19) -0.0158(15) -0.0102(16) -0.0065(15)
C12 0.0510(17) 0.0474(16) 0.0531(18) -0.0114(13) -0.0189(14) -0.0091(13)
C13 0.0425(15) 0.0432(15) 0.0423(14) -0.0085(12) -0.0180(12) -0.0103(12)
C14 0.0356(14) 0.0476(15) 0.0435(15) -0.0131(12) -0.0126(11) -0.0076(11)
C15 0.0421(14) 0.0351(14) 0.0464(15) -0.0115(11) -0.0172(12) -0.0032(11)
C16 0.0395(14) 0.0388(14) 0.0431(14) -0.0107(11) -0.0141(11) -0.0093(11)
C17 0.0361(14) 0.0438(15) 0.0493(15) -0.0136(12) -0.0154(12) -0.0064(11)
C18 0.0434(15) 0.0365(14) 0.0527(16) -0.0085(12) -0.0232(13) -0.0042(11)
C19 0.0439(15) 0.0397(15) 0.0496(16) -0.0067(12) -0.0132(12) -0.0102(12)
C20 0.069(2) 0.0473(18) 0.067(2) -0.0182(15) -0.0208(17) -0.0075(15)
C21 0.074(2) 0.0437(18) 0.095(3) -0.0215(19) -0.022(2) -0.0011(16)
C22 0.061(2) 0.048(2) 0.097(3) 0.0042(19) -0.034(2) -0.0073(16)
C23 0.063(2) 0.066(2) 0.069(2) 0.0035(18) -0.0331(18) -0.0177(17)
C24 0.0515(17) 0.0524(17) 0.0564(18) -0.0098(14) -0.0207(14) -0.0121(14)
C25 0.0442(15) 0.0484(16) 0.0515(16) -0.0177(13) -0.0140(13) -0.0131(12)
C26 0.075(2) 0.067(2) 0.066(2) -0.0088(17) -0.0257(18) -0.0328(18)
C27 0.079(3) 0.082(3) 0.088(3) -0.022(2) -0.022(2) -0.045(2)
C28 0.060(2) 0.097(3) 0.089(3) -0.045(2) -0.023(2) -0.025(2)
C29 0.060(2) 0.087(3) 0.067(2) -0.0349(19) -0.0236(17) -0.0121(18)
C30 0.0493(16) 0.0585(18) 0.0531(17) -0.0215(14) -0.0155(14) -0.0113(14)
C31 0.0425(15) 0.0447(15) 0.0428(15) -0.0119(12) -0.0146(12) -0.0060(12)
C32 0.0516(17) 0.0596(19) 0.068(2) -0.0263(16) -0.0252(15) -0.0027(14)
C33 0.087(3) 0.068(2) 0.074(2) -0.0350(19) -0.040(2) 0.0018(19)
C34 0.076(3) 0.078(3) 0.062(2) -0.0336(19) -0.0208(19) 0.012(2)
C35 0.0498(19) 0.078(2) 0.067(2) -0.0242(19) -0.0086(16) 0.0000(17)
C36 0.0468(17) 0.0585(19) 0.0571(18) -0.0142(15) -0.0136(14) -0.0102(14)
C100 0.081(3) 0.075(3) 0.091(3) 0.003(2) -0.033(2) -0.030(2)
C101 0.074(3) 0.100(3) 0.091(3) -0.019(2) -0.030(2) -0.020(2)
C102 0.096(4) 0.136(5) 0.110(4) -0.024(4) -0.044(3) -0.037(3)
C103 0.157(6) 0.149(5) 0.102(4) -0.026(4) -0.045(4) -0.073(5)
C104 0.160(6) 0.138(5) 0.099(4) -0.036(4) -0.018(4) -0.066(5)
C105 0.084(3) 0.105(4) 0.114(4) -0.021(3) -0.007(3) -0.027(3)

loop_
_atom_type_symbol
_atom_type_description
_atom_type_scat_dispersion_real
_atom_type_scat_dispersion_imag
_atom_type_scat_source
C C 0.0033 0.0016 'International Tables Vol C Tables 4.2.6.8 and 6.1.1.4'
H H 0.0000 0.0000 'International Tables Vol C Tables 4.2.6.8 and 6.1.1.4'
B B 0.0013 0.0007 'International Tables Vol C Tables 4.2.6.8 and 6.1.1.4'
F F 0.0171 0.0103 'International Tables Vol C Tables 4.2.6.8 and 6.1.1.4'
P P 0.1023 0.0942 'International Tables Vol C Tables 4.2.6.8 and 6.1.1.4'
Br Br -0.2901 2.4595 'International Tables Vol C Tables 4.2.6.8 and 6.1.1.4'

loop_
_geom_angle_atom_site_label_1
_geom_angle_atom_site_label_2
_geom_angle_atom_site_label_3
_geom_angle
_geom_angle_site_symmetry_1
_geom_angle_site_symmetry_3
_geom_angle_publ_flag
C31 P1 C19 110.42(13) . . ?
C31 P1 C25 110.73(13) . . ?
C19 P1 C25 107.74(13) . . ?
C31 P1 C16 105.26(13) . . ?
C19 P1 C16 111.55(13) . . ?
C25 P1 C16 111.16(13) . . ?
F1 B1 C7 109.7(2) . . ?
F1 B1 C13 106.8(2) . . ?
C7 B1 C13 111.3(2) . . ?
F1 B1 C1 105.1(2) . . ?
C7 B1 C1 112.5(2) . . ?
C13 B1 C1 111.1(2) . . ?
C6 C1 C2 113.6(3) . . ?
C6 C1 B1 118.5(3) . . ?
C2 C1 B1 127.7(3) . . ?
F2 C2 C3 115.1(3) . . ?
F2 C2 C1 121.0(3) . . ?
C3 C2 C1 123.9(3) . . ?
F3 C3 C4 120.3(3) . . ?
F3 C3 C2 120.2(3) . . ?
C4 C3 C2 119.5(3) . . ?
F4 C4 C5 120.3(4) . . ?
F4 C4 C3 120.5(4) . . ?
C5 C4 C3 119.2(3) . . ?
F5 C5 C4 119.6(3) . . ?
F5 C5 C6 120.6(4) . . ?
C4 C5 C6 119.8(3) . . ?
F6 C6 C5 116.7(3) . . ?
F6 C6 C1 119.3(3) . . ?
C5 C6 C1 124.0(3) . . ?
C8 C7 C12 113.3(3) . . ?
C8 C7 B1 124.1(3) . . ?
C12 C7 B1 122.6(2) . . ?
F7 C8 C9 116.0(3) . . ?
F7 C8 C7 119.6(3) . . ?
C9 C8 C7 124.5(3) . . ?
F8 C9 C10 119.8(3) . . ?
F8 C9 C8 120.9(3) . . ?
C10 C9 C8 119.2(3) . . ?
F9 C10 C11 120.5(3) . . ?
F9 C10 C9 120.1(3) . . ?
C11 C10 C9 119.4(3) . . ?
F10 C11 C10 120.0(3) . . ?
F10 C11 C12 120.3(3) . . ?
C10 C11 C12 119.7(3) . . ?
F11 C12 C11 115.5(3) . . ?
F11 C12 C7 120.5(3) . . ?
C11 C12 C7 123.9(3) . . ?
C18 C13 C14 113.7(2) . . ?
C18 C13 B1 125.2(2) . . ?
C14 C13 B1 121.0(2) . . ?
F12 C14 C15 116.3(2) . . ?
F12 C14 C13 120.1(2) . . ?
C15 C14 C13 123.6(2) . . ?
F13 C15 C14 118.2(2) . . ?
F13 C15 C16 120.2(2) . . ?
C14 C15 C16 121.6(2) . . ?
C15 C16 C17 115.1(2) . . ?
C15 C16 P1 125.8(2) . . ?
C17 C16 P1 118.8(2) . . ?
F14 C17 C18 118.9(2) . . ?
F14 C17 C16 119.0(2) . . ?
C18 C17 C16 122.2(2) . . ?
F15 C18 C17 116.1(2) . . ?
F15 C18 C13 120.3(2) . . ?
C17 C18 C13 123.6(2) . . ?
C24 C19 C20 119.9(3) . . ?
C24 C19 P1 121.0(2) . . ?
C20 C19 P1 119.1(2) . . ?
C21 C20 C19 119.3(3) . . ?
C21 C20 H20A 120.3 . . ?
C19 C20 H20A 120.3 . . ?
C22 C21 C20 120.2(3) . . ?
C22 C21 H21A 119.9 . . ?
C20 C21 H21A 119.9 . . ?
C23 C22 C21 120.8(3) . . ?
C23 C22 H22A 119.6 . . ?
C21 C22 H22A 119.6 . . ?
C22 C23 C24 120.5(4) . . ?
C22 C23 H23A 119.7 . . ?
C24 C23 H23A 119.7 . . ?
C23 C24 C19 119.4(3) . . ?
C23 C24 H24A 120.3 . . ?
C19 C24 H24A 120.3 . . ?
C30 C25 C26 119.6(3) . . ?
C30 C25 P1 122.0(2) . . ?
C26 C25 P1 118.4(2) . . ?
C27 C26 C25 119.5(3) . . ?
C27 C26 H26A 120.3 . . ?
C25 C26 H26A 120.3 . . ?
C28 C27 C26 120.3(3) . . ?
C28 C27 H27A 119.8 . . ?
C26 C27 H27A 119.8 . . ?
C27 C28 C29 120.5(3) . . ?
C27 C28 H28A 119.7 . . ?
C29 C28 H28A 119.7 . . ?
C28 C29 C30 120.2(3) . . ?
C28 C29 H29A 119.9 . . ?
C30 C29 H29A 119.9 . . ?
C25 C30 C29 119.8(3) . . ?
C25 C30 H30A 120.1 . . ?
C29 C30 H30A 120.1 . . ?
C36 C31 C32 120.1(3) . . ?
C36 C31 P1 121.3(2) . . ?
C32 C31 P1 118.7(2) . . ?
C33 C32 C31 119.3(3) . . ?
C33 C32 H32A 120.3 . . ?
C31 C32 H32A 120.3 . . ?
C34 C33 C32 120.3(3) . . ?
C34 C33 H33A 119.8 . . ?
C32 C33 H33A 119.8 . . ?
C35 C34 C33 120.5(3) . . ?
C35 C34 H34A 119.8 . . ?
C33 C34 H34A 119.8 . . ?
C34 C35 C36 120.5(3) . . ?
C34 C35 H35A 119.8 . . ?
C36 C35 H35A 119.8 . . ?
C35 C36 C31 119.3(3) . . ?
C35 C36 H36A 120.3 . . ?
C31 C36 H36A 120.3 . . ?
C101 C100 C105 120.7(5) . . ?
C101 C100 Br1 119.5(4) . . ?
C105 C100 Br1 119.7(4) . . ?
C100 C101 C102 118.7(5) . . ?
C100 C101 H10A 120.6 . . ?
C102 C101 H10A 120.6 . . ?
C103 C102 C101 121.1(6) . . ?
C103 C102 H10B 119.4 . . ?
C101 C102 H10B 119.4 . . ?
C102 C103 C104 121.3(6) . . ?
C102 C103 H10C 119.4 . . ?
C104 C103 H10C 119.4 . . ?
C103 C104 C105 119.3(6) . . ?
C103 C104 H10D 120.3 . . ?
C105 C104 H10D 120.3 . . ?
C104 C105 C100 118.8(5) . . ?
C104 C105 H10E 120.6 . . ?
C100 C105 H10E 120.6 . . ?

loop_
_geom_bond_atom_site_label_1
_geom_bond_atom_site_label_2
_geom_bond_distance
_geom_bond_site_symmetry_2
_geom_bond_publ_flag
Br1 C100 1.891(5) . ?
P1 C31 1.793(3) . ?
P1 C19 1.795(3) . ?
P1 C25 1.795(3) . ?
P1 C16 1.798(3) . ?
B1 F1 1.424(4) . ?
B1 C7 1.639(4) . ?
B1 C13 1.652(4) . ?
B1 C1 1.654(4) . ?
F2 C2 1.351(4) . ?
F3 C3 1.345(4) . ?
F4 C4 1.345(4) . ?
F5 C5 1.351(4) . ?
F6 C6 1.344(4) . ?
F7 C8 1.351(4) . ?
F8 C9 1.348(4) . ?
F9 C10 1.344(4) . ?
F10 C11 1.348(4) . ?
F11 C12 1.345(3) . ?
F12 C14 1.343(3) . ?
F13 C15 1.342(3) . ?
F14 C17 1.348(3) . ?
F15 C18 1.350(3) . ?
C1 C6 1.382(4) . ?
C1 C2 1.382(4) . ?
C2 C3 1.381(5) . ?
C3 C4 1.365(5) . ?
C4 C5 1.361(6) . ?
C5 C6 1.374(5) . ?
C7 C8 1.384(4) . ?
C7 C12 1.386(4) . ?
C8 C9 1.372(5) . ?
C9 C10 1.366(5) . ?
C10 C11 1.360(5) . ?
C11 C12 1.374(4) . ?
C13 C18 1.384(4) . ?
C13 C14 1.388(4) . ?
C14 C15 1.383(4) . ?
C15 C16 1.385(4) . ?
C16 C17 1.393(4) . ?
C17 C18 1.370(4) . ?
C19 C24 1.388(4) . ?
C19 C20 1.392(4) . ?
C20 C21 1.378(5) . ?
C20 H20A 0.9300 . ?
C21 C22 1.370(6) . ?
C21 H21A 0.9300 . ?
C22 C23 1.355(5) . ?
C22 H22A 0.9300 . ?
C23 C24 1.379(5) . ?
C23 H23A 0.9300 . ?
C24 H24A 0.9300 . ?
C25 C30 1.378(4) . ?
C25 C26 1.397(4) . ?
C26 C27 1.378(5) . ?
C26 H26A 0.9300 . ?
C27 C28 1.362(6) . ?
C27 H27A 0.9300 . ?
C28 C29 1.370(5) . ?
C28 H28A 0.9300 . ?
C29 C30 1.379(4) . ?
C29 H29A 0.9300 . ?
C30 H30A 0.9300 . ?
C31 C36 1.387(4) . ?
C31 C32 1.393(4) . ?
C32 C33 1.381(5) . ?
C32 H32A 0.9300 . ?
C33 C34 1.370(6) . ?
C33 H33A 0.9300 . ?
C34 C35 1.369(6) . ?
C34 H34A 0.9300 . ?
C35 C36 1.384(5) . ?
C35 H35A 0.9300 . ?
C36 H36A 0.9300 . ?
C100 C101 1.365(6) . ?
C100 C105 1.398(7) . ?
C101 C102 1.367(7) . ?
C101 H10A 0.9300 . ?
C102 C103 1.343(8) . ?
C102 H10B 0.9300 . ?
C103 C104 1.365(9) . ?
C103 H10C 0.9300 . ?
C104 C105 1.374(8) . ?
C104 H10D 0.9300 . ?
C105 H10E 0.9300 . ?

loop_
_geom_torsion_atom_site_label_1
_geom_torsion_atom_site_label_2
_geom_torsion_atom_site_label_3
_geom_torsion_atom_site_label_4
_geom_torsion
_geom_torsion_site_symmetry_1
_geom_torsion_site_symmetry_2
_geom_torsion_site_symmetry_3
_geom_torsion_site_symmetry_4
_geom_torsion_publ_flag
F1 B1 C1 C6 57.3(3) . . . . ?
C7 B1 C1 C6 176.6(2) . . . . ?
C13 B1 C1 C6 -57.9(3) . . . . ?
F1 B1 C1 C2 -119.2(3) . . . . ?
C7 B1 C1 C2 0.1(4) . . . . ?
C13 B1 C1 C2 125.7(3) . . . . ?
C6 C1 C2 F2 180.0(3) . . . . ?
B1 C1 C2 F2 -3.5(4) . . . . ?
C6 C1 C2 C3 -1.3(4) . . . . ?
B1 C1 C2 C3 175.3(3) . . . . ?
F2 C2 C3 F3 0.0(4) . . . . ?
C1 C2 C3 F3 -178.8(3) . . . . ?
F2 C2 C3 C4 178.9(3) . . . . ?
C1 C2 C3 C4 0.1(5) . . . . ?
F3 C3 C4 F4 1.2(5) . . . . ?
C2 C3 C4 F4 -177.7(3) . . . . ?
F3 C3 C4 C5 179.5(3) . . . . ?
C2 C3 C4 C5 0.6(5) . . . . ?
F4 C4 C5 F5 -2.5(5) . . . . ?
C3 C4 C5 F5 179.2(3) . . . . ?
F4 C4 C5 C6 178.2(3) . . . . ?
C3 C4 C5 C6 -0.1(5) . . . . ?
F5 C5 C6 F6 -1.4(5) . . . . ?
C4 C5 C6 F6 177.9(3) . . . . ?
F5 C5 C6 C1 179.5(3) . . . . ?
C4 C5 C6 C1 -1.2(5) . . . . ?
C2 C1 C6 F6 -177.3(3) . . . . ?
B1 C1 C6 F6 5.8(4) . . . . ?
C2 C1 C6 C5 1.8(5) . . . . ?
B1 C1 C6 C5 -175.1(3) . . . . ?
F1 B1 C7 C8 -155.8(3) . . . . ?
C13 B1 C7 C8 -37.8(4) . . . . ?
C1 B1 C7 C8 87.6(3) . . . . ?
F1 B1 C7 C12 27.4(4) . . . . ?
C13 B1 C7 C12 145.5(3) . . . . ?
C1 B1 C7 C12 -89.2(3) . . . . ?
C12 C7 C8 F7 -179.6(3) . . . . ?
B1 C7 C8 F7 3.3(4) . . . . ?
C12 C7 C8 C9 1.5(4) . . . . ?
B1 C7 C8 C9 -175.5(3) . . . . ?
F7 C8 C9 F8 -0.4(5) . . . . ?
C7 C8 C9 F8 178.5(3) . . . . ?
F7 C8 C9 C10 179.6(3) . . . . ?
C7 C8 C9 C10 -1.5(5) . . . . ?
F8 C9 C10 F9 0.1(5) . . . . ?
C8 C9 C10 F9 -180.0(3) . . . . ?
F8 C9 C10 C11 179.9(3) . . . . ?
C8 C9 C10 C11 -0.1(5) . . . . ?
F9 C10 C11 F10 -0.3(5) . . . . ?
C9 C10 C11 F10 179.9(3) . . . . ?
F9 C10 C11 C12 -178.6(3) . . . . ?
C9 C10 C11 C12 1.5(5) . . . . ?
F10 C11 C12 F11 -2.2(4) . . . . ?
C10 C11 C12 F11 176.1(3) . . . . ?
F10 C11 C12 C7 -179.9(3) . . . . ?
C10 C11 C12 C7 -1.5(5) . . . . ?
C8 C7 C12 F11 -177.5(3) . . . . ?
B1 C7 C12 F11 -0.4(4) . . . . ?
C8 C7 C12 C11 0.0(4) . . . . ?
B1 C7 C12 C11 177.1(3) . . . . ?
F1 B1 C13 C18 -139.9(3) . . . . ?
C7 B1 C13 C18 100.4(3) . . . . ?
C1 B1 C13 C18 -25.8(4) . . . . ?
F1 B1 C13 C14 36.8(4) . . . . ?
C7 B1 C13 C14 -82.9(3) . . . . ?
C1 B1 C13 C14 150.9(3) . . . . ?
C18 C13 C14 F12 -174.9(2) . . . . ?
B1 C13 C14 F12 8.1(4) . . . . ?
C18 C13 C14 C15 4.1(4) . . . . ?
B1 C13 C14 C15 -173.0(3) . . . . ?
F12 C14 C15 F13 -0.2(4) . . . . ?
C13 C14 C15 F13 -179.2(2) . . . . ?
F12 C14 C15 C16 178.4(2) . . . . ?
C13 C14 C15 C16 -0.6(4) . . . . ?
F13 C15 C16 C17 175.7(2) . . . . ?
C14 C15 C16 C17 -2.9(4) . . . . ?
F13 C15 C16 P1 -10.7(4) . . . . ?
C14 C15 C16 P1 170.7(2) . . . . ?
C31 P1 C16 C15 -127.9(2) . . . . ?
C19 P1 C16 C15 -8.1(3) . . . . ?
C25 P1 C16 C15 112.2(3) . . . . ?
C31 P1 C16 C17 45.5(2) . . . . ?
C19 P1 C16 C17 165.3(2) . . . . ?
C25 P1 C16 C17 -74.4(2) . . . . ?
C15 C16 C17 F14 -177.2(2) . . . . ?
P1 C16 C17 F14 8.7(3) . . . . ?
C15 C16 C17 C18 2.7(4) . . . . ?
P1 C16 C17 C18 -171.4(2) . . . . ?
F14 C17 C18 F15 0.5(4) . . . . ?
C16 C17 C18 F15 -179.4(2) . . . . ?
F14 C17 C18 C13 -179.0(3) . . . . ?
C16 C17 C18 C13 1.0(4) . . . . ?
C14 C13 C18 F15 176.1(2) . . . . ?
B1 C13 C18 F15 -7.0(4) . . . . ?
C14 C13 C18 C17 -4.3(4) . . . . ?
B1 C13 C18 C17 172.6(3) . . . . ?
C31 P1 C19 C24 20.1(3) . . . . ?
C25 P1 C19 C24 141.2(2) . . . . ?
C16 P1 C19 C24 -96.5(3) . . . . ?
C31 P1 C19 C20 -159.2(2) . . . . ?
C25 P1 C19 C20 -38.2(3) . . . . ?
C16 P1 C19 C20 84.1(3) . . . . ?
C24 C19 C20 C21 0.9(5) . . . . ?
P1 C19 C20 C21 -179.8(3) . . . . ?
C19 C20 C21 C22 -1.1(6) . . . . ?
C20 C21 C22 C23 0.4(6) . . . . ?
C21 C22 C23 C24 0.7(6) . . . . ?
C22 C23 C24 C19 -1.0(5) . . . . ?
C20 C19 C24 C23 0.2(5) . . . . ?
P1 C19 C24 C23 -179.2(2) . . . . ?
C31 P1 C25 C30 -101.1(3) . . . . ?
C19 P1 C25 C30 138.0(2) . . . . ?
C16 P1 C25 C30 15.5(3) . . . . ?
C31 P1 C25 C26 77.1(3) . . . . ?
C19 P1 C25 C26 -43.8(3) . . . . ?
C16 P1 C25 C26 -166.3(2) . . . . ?
C30 C25 C26 C27 0.4(5) . . . . ?
P1 C25 C26 C27 -177.8(3) . . . . ?
C25 C26 C27 C28 -0.2(6) . . . . ?
C26 C27 C28 C29 0.3(6) . . . . ?
C27 C28 C29 C30 -0.7(6) . . . . ?
C26 C25 C30 C29 -0.7(5) . . . . ?
P1 C25 C30 C29 177.4(2) . . . . ?
C28 C29 C30 C25 0.9(5) . . . . ?
C19 P1 C31 C36 109.7(3) . . . . ?
C25 P1 C31 C36 -9.5(3) . . . . ?
C16 P1 C31 C36 -129.7(2) . . . . ?
C19 P1 C31 C32 -71.5(3) . . . . ?
C25 P1 C31 C32 169.3(2) . . . . ?
C16 P1 C31 C32 49.0(3) . . . . ?
C36 C31 C32 C33 -1.7(5) . . . . ?
P1 C31 C32 C33 179.6(3) . . . . ?
C31 C32 C33 C34 0.7(5) . . . . ?
C32 C33 C34 C35 0.9(6) . . . . ?
C33 C34 C35 C36 -1.5(6) . . . . ?
C34 C35 C36 C31 0.5(5) . . . . ?
C32 C31 C36 C35 1.1(5) . . . . ?
P1 C31 C36 C35 179.9(3) . . . . ?
C105 C100 C101 C102 -0.5(7) . . . . ?
Br1 C100 C101 C102 178.4(4) . . . . ?
C100 C101 C102 C103 0.4(8) . . . . ?
C101 C102 C103 C104 -0.3(10) . . . . ?
C102 C103 C104 C105 0.2(10) . . . . ?
C103 C104 C105 C100 -0.3(9) . . . . ?
C101 C100 C105 C104 0.5(7) . . . . ?
Br1 C100 C105 C104 -178.4(4) . . . . ?
